data_4088783
loop_
_publ_author_name
'Selikhov, Alexander N.'
'Mahrova, Tatyana V.'
'Cherkasov, Anton V.'
'Fukin, Georgy K.'
'Kirillov, Evgueni'
'Alvarez Lamsfus, Carlos'
'Maron, Laurent'
'Trifonov, Alexander A.'

_publ_section_title
;
 Yb(II) Triple-Decker Complex with the \m-Bridging Naphthalene Dianion
 [CpBn5Yb(DME)]2(\m-\h4:\h4-C10H8). Oxidative Substitution of [C10H8]2--
 by 1,4-Diphenylbuta-1,3-diene and P4 and Protonolysis of the Yb--C10H8
 Bond by PhPH2
;
_journal_issue 14
_journal_name_full Organometallics
_journal_page_first 2401
_journal_paper_doi 10.1021/acs.organomet.6b00428
_journal_volume 35
_journal_year 2016
_chemical_formula_sum 'C110 H118 O4.5 P2 Yb2'
_chemical_formula_weight 1920.06
_space_group_crystal_system triclinic
_space_group_IT_number 2
_space_group_name_Hall '-P 1'
_space_group_name_H-M_alt 'P -1'
_atom_sites_solution_hydrogens mixed
_atom_sites_solution_primary direct
_atom_sites_solution_secondary difmap
_audit_creation_method SHELXL-2014/7
_cell_angle_alpha 91.919(2)
_cell_angle_beta 113.198(2)
_cell_angle_gamma 98.590(2)
_cell_formula_units_Z 1
_cell_length_a 12.4364(15)
_cell_length_b 13.6603(16)
_cell_length_c 14.6156(18)
_cell_measurement_reflns_used 5301
_cell_measurement_temperature 100(2)
_cell_measurement_theta_max 27.93
_cell_measurement_theta_min 2.26
_cell_volume 2244.9(5)
_computing_cell_refinement 'Bruker SAINT'
_computing_data_collection 'Bruker APEX2'
_computing_data_reduction 'Bruker SAINT'
_computing_molecular_graphics 'Bruker SHELXTL'
_computing_publication_material 'Bruker SHELXTL'
_computing_structure_refinement 'SHELXL-2014/7 (Sheldrick, 2014)'
_computing_structure_solution 'SHELXL-2014/7 (Sheldrick, 2014)'
_diffrn_ambient_temperature 100(2)
_diffrn_measured_fraction_theta_full 0.973
_diffrn_measured_fraction_theta_max 0.974
_diffrn_measurement_device_type 'Bruker D8 Quest with CMOS Detector'
_diffrn_measurement_method '\w scans'
_diffrn_radiation_monochromator graphite
_diffrn_radiation_type MoK\a
_diffrn_radiation_wavelength 0.71073
_diffrn_reflns_av_R_equivalents 0.0383
_diffrn_reflns_av_unetI/netI 0.0744
_diffrn_reflns_Laue_measured_fraction_full 0.973
_diffrn_reflns_Laue_measured_fraction_max 0.974
_diffrn_reflns_limit_h_max 15
_diffrn_reflns_limit_h_min -15
_diffrn_reflns_limit_k_max 16
_diffrn_reflns_limit_k_min -16
_diffrn_reflns_limit_l_max 17
_diffrn_reflns_limit_l_min -18
_diffrn_reflns_number 12881
_diffrn_reflns_point_group_measured_fraction_full 0.973
_diffrn_reflns_point_group_measured_fraction_max 0.974
_diffrn_reflns_theta_full 25.242
_diffrn_reflns_theta_max 25.998
_diffrn_reflns_theta_min 2.559
_diffrn_source 'microfocus tube'
_exptl_absorpt_coefficient_mu 2.161
_exptl_absorpt_correction_T_max 0.8171
_exptl_absorpt_correction_T_min 0.6645
_exptl_absorpt_correction_type multi-scan
_exptl_absorpt_process_details SADABS-2012/1
_exptl_crystal_colour red
_exptl_crystal_density_diffrn 1.420
_exptl_crystal_description plate
_exptl_crystal_F_000 984
_exptl_crystal_size_max 0.210
_exptl_crystal_size_mid 0.120
_exptl_crystal_size_min 0.050
_refine_diff_density_max 1.275
_refine_diff_density_min -1.222
_refine_diff_density_rms 0.128
_refine_ls_extinction_method none
_refine_ls_goodness_of_fit_ref 1.035
_refine_ls_hydrogen_treatment mixed
_refine_ls_matrix_type full
_refine_ls_number_parameters 577
_refine_ls_number_reflns 8574
_refine_ls_number_restraints 68
_refine_ls_restrained_S_all 1.043
_refine_ls_R_factor_all 0.0589
_refine_ls_R_factor_gt 0.0401
_refine_ls_shift/su_max 0.002
_refine_ls_shift/su_mean 0.000
_refine_ls_structure_factor_coef Fsqd
_refine_ls_weighting_details 'w=1/[\s^2^(Fo^2^)+(0.0252P)^2^] where P=(Fo^2^+2Fc^2^)/3'
_refine_ls_weighting_scheme calc
_refine_ls_wR_factor_gt 0.0707
_refine_ls_wR_factor_ref 0.0742
_reflns_Friedel_coverage 0.000
_reflns_number_gt 7029
_reflns_number_total 8574
_reflns_threshold_expression 'I > 2\s(I)'
_cod_data_source_file om6b00428_si_001.cif
_cod_data_source_block ybcppph
_cod_original_formula_sum 'C110 H118 O4.50 P2 Yb2'
_cod_database_code 4088783
_shelx_shelxl_version_number 2014/7
_shelx_space_group_comment
;
The symmetry employed for this shelxl refinement is uniquely defined
by the following loop, which should always be used as a source of
symmetry information in preference to the above space-group names.
They are only intended as comments.
;
_shelx_estimated_absorpt_t_min 0.660
_shelx_estimated_absorpt_t_max 0.900

loop_
_space_group_symop_operation_xyz
'x, y, z'
'-x, -y, -z'

loop_
_atom_site_label
_atom_site_type_symbol
_atom_site_fract_x
_atom_site_fract_y
_atom_site_fract_z
_atom_site_U_iso_or_equiv
_atom_site_adp_type
_atom_site_occupancy
_atom_site_site_symmetry_order
_atom_site_calc_flag
_atom_site_refinement_flags_posn
_atom_site_refinement_flags_adp
_atom_site_refinement_flags_occupancy
_atom_site_disorder_assembly
_atom_site_disorder_group
Yb1 Yb 0.40777(2) 0.51538(2) 0.61589(2) 0.01656(4) Uani 1 1 d . . . . .
P1 P 0.37872(8) 0.52777(7) 0.40880(6) 0.0184(2) Uani 1 1 d . . . . .
H1 H 0.448(3) 0.611(2) 0.444(2) 0.022 Uiso 1 1 d . U . . .
C1 C 0.3320(3) 0.6472(2) 0.7029(2) 0.0165(7) Uani 1 1 d . . . . .
C2 C 0.3879(3) 0.7047(2) 0.6496(2) 0.0204(8) Uani 1 1 d . . . . .
C3 C 0.5113(3) 0.7030(2) 0.6977(2) 0.0203(8) Uani 1 1 d . . . . .
C4 C 0.5309(3) 0.6439(2) 0.7786(2) 0.0168(8) Uani 1 1 d . . . . .
C5 C 0.4187(3) 0.6100(2) 0.7818(2) 0.0163(7) Uani 1 1 d . . . . .
C6 C 0.1995(3) 0.6225(2) 0.6731(2) 0.0212(8) Uani 1 1 d . . . . .
H6A H 0.1601 0.6692 0.6259 0.025 Uiso 1 1 calc R U . . .
H6B H 0.1823 0.6311 0.7332 0.025 Uiso 1 1 calc R U . . .
C7 C 0.1497(3) 0.5169(3) 0.6245(2) 0.0214(8) Uani 1 1 d . . . . .
C8 C 0.1488(3) 0.4895(3) 0.5316(2) 0.0220(8) Uani 1 1 d . . . . .
H8A H 0.1786 0.5382 0.4985 0.026 Uiso 1 1 calc R U . . .
C9 C 0.1057(3) 0.3932(3) 0.4865(3) 0.0246(9) Uani 1 1 d . . . . .
H9A H 0.1064 0.3757 0.4233 0.030 Uiso 1 1 calc R U . . .
C10 C 0.0613(3) 0.3221(3) 0.5343(3) 0.0281(9) Uani 1 1 d . . . . .
H10A H 0.0302 0.2558 0.5035 0.034 Uiso 1 1 calc R U . . .
C11 C 0.0623(3) 0.3477(3) 0.6263(3) 0.0289(9) Uani 1 1 d . . . . .
H11A H 0.0326 0.2989 0.6593 0.035 Uiso 1 1 calc R U . . .
C12 C 0.1065(3) 0.4447(3) 0.6712(3) 0.0265(9) Uani 1 1 d . . . . .
H12A H 0.1071 0.4615 0.7351 0.032 Uiso 1 1 calc R U . . .
C13 C 0.3285(3) 0.7603(3) 0.5630(2) 0.0259(9) Uani 1 1 d . . . . .
H13A H 0.2626 0.7134 0.5110 0.031 Uiso 1 1 calc R U . . .
H13B H 0.3864 0.7844 0.5344 0.031 Uiso 1 1 calc R U . . .
C14 C 0.2788(3) 0.8486(3) 0.5861(3) 0.0319(9) Uani 1 1 d . . . . .
C16 C 0.3140(4) 0.8912(3) 0.6823(3) 0.0503(11) Uani 1 1 d . . . . .
H16A H 0.3707 0.8653 0.7365 0.060 Uiso 1 1 calc DR U . . .
C17 C 0.2668(4) 0.9723(3) 0.7006(4) 0.0737(14) Uani 1 1 d . U . . .
H17A H 0.2917 1.0020 0.7670 0.088 Uiso 1 1 calc R U . . .
C18 C 0.1859(4) 1.0086(4) 0.6238(4) 0.0762(16) Uani 1 1 d . U . . .
H18A H 0.1544 1.0640 0.6369 0.091 Uiso 1 1 calc R U . . .
C19 C 0.1486(4) 0.9682(3) 0.5291(4) 0.0707(16) Uani 1 1 d . U . . .
H19A H 0.0910 0.9947 0.4762 0.085 Uiso 1 1 calc R U . . .
C20 C 0.1947(3) 0.8868(3) 0.5085(4) 0.0540(13) Uani 1 1 d . . . . .
H20A H 0.1685 0.8580 0.4416 0.065 Uiso 1 1 calc R U . . .
C21 C 0.6054(3) 0.7586(2) 0.6688(3) 0.0240(8) Uani 1 1 d . . . . .
H21A H 0.5797 0.7453 0.5956 0.029 Uiso 1 1 calc R U . . .
H21B H 0.6796 0.7318 0.7016 0.029 Uiso 1 1 calc R U . . .
C22 C 0.6323(3) 0.8697(3) 0.6957(3) 0.0233(8) Uani 1 1 d . . . . .
C23 C 0.6738(4) 0.9090(3) 0.7943(3) 0.0332(10) Uani 1 1 d . . . . .
H23A H 0.6833 0.8656 0.8454 0.040 Uiso 1 1 calc R U . . .
C24 C 0.7017(4) 1.0105(3) 0.8193(3) 0.0383(11) Uani 1 1 d . . . . .
H24A H 0.7298 1.0364 0.8874 0.046 Uiso 1 1 calc R U . . .
C25 C 0.6893(3) 1.0748(3) 0.7469(3) 0.0334(10) Uani 1 1 d . . . . .
H25A H 0.7096 1.1447 0.7646 0.040 Uiso 1 1 calc R U . . .
C26 C 0.6475(3) 1.0370(3) 0.6492(3) 0.0316(9) Uani 1 1 d . . . . .
H26A H 0.6381 1.0808 0.5986 0.038 Uiso 1 1 calc R U . . .
C27 C 0.6187(3) 0.9345(3) 0.6232(3) 0.0287(9) Uani 1 1 d . . . . .
H27A H 0.5894 0.9090 0.5549 0.034 Uiso 1 1 calc R U . . .
C28 C 0.6480(3) 0.6179(2) 0.8456(2) 0.0207(8) Uani 1 1 d . . . . .
H28A H 0.6934 0.6088 0.8045 0.025 Uiso 1 1 calc R U . . .
H28B H 0.6315 0.5529 0.8698 0.025 Uiso 1 1 calc R U . . .
C29 C 0.7267(3) 0.6901(3) 0.9353(3) 0.0252(9) Uani 1 1 d . . . . .
C30 C 0.8392(4) 0.7351(3) 0.9465(3) 0.0371(11) Uani 1 1 d . . . . .
H30A H 0.8658 0.7215 0.8955 0.045 Uiso 1 1 calc R U . . .
C31 C 0.9132(4) 0.7986(3) 1.0290(3) 0.0495(14) Uani 1 1 d . . . . .
H31A H 0.9896 0.8290 1.0345 0.059 Uiso 1 1 calc R U . . .
C32 C 0.8763(4) 0.8185(3) 1.1049(3) 0.0539(15) Uani 1 1 d . . . . .
H32A H 0.9273 0.8616 1.1631 0.065 Uiso 1 1 calc R U . . .
C33 C 0.7651(4) 0.7748(3) 1.0938(3) 0.0548(14) Uani 1 1 d . . . . .
H33A H 0.7386 0.7888 1.1448 0.066 Uiso 1 1 calc R U . . .
C34 C 0.6907(4) 0.7114(3) 1.0112(3) 0.0385(11) Uani 1 1 d . . . . .
H34A H 0.6141 0.6818 1.0058 0.046 Uiso 1 1 calc R U . . .
C35 C 0.3954(3) 0.5521(2) 0.8596(2) 0.0215(8) Uani 1 1 d . . . . .
H35A H 0.4707 0.5336 0.9057 0.026 Uiso 1 1 calc R U . . .
H35B H 0.3389 0.4897 0.8262 0.026 Uiso 1 1 calc R U . . .
C36 C 0.3450(3) 0.6084(2) 0.9202(2) 0.0195(8) Uani 1 1 d . . . . .
C37 C 0.2791(3) 0.5564(3) 0.9660(2) 0.0229(8) Uani 1 1 d . . . . .
H37A H 0.2651 0.4857 0.9584 0.028 Uiso 1 1 calc R U . . .
C38 C 0.2333(3) 0.6054(3) 1.0225(3) 0.0290(9) Uani 1 1 d . . . . .
H38A H 0.1893 0.5687 1.0543 0.035 Uiso 1 1 calc R U . . .
C39 C 0.2515(3) 0.7073(3) 1.0325(3) 0.0350(10) Uani 1 1 d . . . . .
H39A H 0.2195 0.7413 1.0708 0.042 Uiso 1 1 calc R U . . .
C40 C 0.3159(3) 0.7603(3) 0.9873(3) 0.0357(10) Uani 1 1 d . . . . .
H40A H 0.3278 0.8309 0.9937 0.043 Uiso 1 1 calc R U . . .
C41 C 0.3635(3) 0.7107(3) 0.9324(3) 0.0288(9) Uani 1 1 d . . . . .
H41A H 0.4098 0.7479 0.9026 0.035 Uiso 1 1 calc R U . . .
C42 C 0.2440(3) 0.5524(2) 0.3129(2) 0.0187(8) Uani 1 1 d . . . . .
C43 C 0.1544(3) 0.4754(3) 0.2548(2) 0.0212(8) Uani 1 1 d . . . . .
H43A H 0.1638 0.4088 0.2677 0.025 Uiso 1 1 calc R U . . .
C44 C 0.0517(3) 0.4922(3) 0.1784(2) 0.0248(9) Uani 1 1 d . . . . .
H44A H -0.0074 0.4375 0.1392 0.030 Uiso 1 1 calc R U . . .
C45 C 0.0347(3) 0.5887(3) 0.1587(2) 0.0251(9) Uani 1 1 d . . . . .
H45A H -0.0351 0.6009 0.1057 0.030 Uiso 1 1 calc R U . . .
C46 C 0.1219(3) 0.6667(3) 0.2181(2) 0.0219(8) Uani 1 1 d . . . . .
H46A H 0.1107 0.7333 0.2070 0.026 Uiso 1 1 calc R U . . .
C47 C 0.2241(3) 0.6493(3) 0.2929(2) 0.0225(8) Uani 1 1 d . . . . .
H47A H 0.2828 0.7042 0.3321 0.027 Uiso 1 1 calc R U . . .
O1S O 0.3878(2) 0.35635(17) 0.67472(17) 0.0236(6) Uani 1 1 d . . . . .
C1S C 0.4760(4) 0.3305(3) 0.7676(3) 0.0356(10) Uani 1 1 d . . . . .
H1SA H 0.4582 0.3492 0.8254 0.043 Uiso 1 1 calc R U . . .
H1SB H 0.5568 0.3650 0.7792 0.043 Uiso 1 1 calc R U . . .
C2S C 0.4666(4) 0.2200(3) 0.7528(3) 0.0335(10) Uani 1 1 d . . . . .
H2SA H 0.4057 0.1845 0.7733 0.040 Uiso 1 1 calc R U . . .
H2SB H 0.5438 0.1995 0.7909 0.040 Uiso 1 1 calc R U . . .
C3S C 0.4305(3) 0.2006(3) 0.6412(3) 0.0267(9) Uani 1 1 d . . . . .
H3SA H 0.4996 0.2168 0.6233 0.032 Uiso 1 1 calc R U . . .
H3SB H 0.3918 0.1306 0.6165 0.032 Uiso 1 1 calc R U . . .
C4S C 0.3451(3) 0.2702(3) 0.6016(3) 0.0275(9) Uani 1 1 d . . . . .
H4SA H 0.3424 0.2896 0.5362 0.033 Uiso 1 1 calc R U . . .
H4SB H 0.2642 0.2384 0.5928 0.033 Uiso 1 1 calc R U . . .
O1Q O 0.0733(3) 0.2339(2) 0.2842(2) 0.0531(9) Uani 1 1 d . . . . .
C1Q C 0.0921(4) 0.1505(3) 0.3368(3) 0.0417(11) Uani 1 1 d . . . . .
H1QA H 0.0510 0.1474 0.3828 0.050 Uiso 1 1 calc R U . . .
H1QB H 0.1780 0.1532 0.3767 0.050 Uiso 1 1 calc R U . . .
C2Q C 0.0420(4) 0.0603(3) 0.2594(3) 0.0461(12) Uani 1 1 d . . . . .
H2QA H 0.1055 0.0371 0.2442 0.055 Uiso 1 1 calc R U . . .
H2QB H 0.0013 0.0049 0.2825 0.055 Uiso 1 1 calc R U . . .
C3Q C -0.0451(4) 0.0994(3) 0.1692(4) 0.0601(15) Uani 1 1 d . . . . .
H3QA H -0.0202 0.0975 0.1127 0.072 Uiso 1 1 calc R U . . .
H3QB H -0.1258 0.0595 0.1475 0.072 Uiso 1 1 calc R U . . .
C4Q C -0.0425(4) 0.2047(3) 0.2043(4) 0.0557(14) Uani 1 1 d . . . . .
H4QA H -0.0532 0.2481 0.1496 0.067 Uiso 1 1 calc R U . . .
H4QB H -0.1057 0.2081 0.2288 0.067 Uiso 1 1 calc R U . . .
O2Q O 0.3864(10) 0.9664(9) 0.9013(8) 0.053(3) Uani 0.25 1 d D U P A -1
C5Q C 0.4060(17) 1.0410(14) 0.9815(13) 0.048(4) Uani 0.25 1 d D U P A -1
H5QA H 0.3365 1.0342 0.9994 0.057 Uiso 0.25 1 calc R U P A -1
H5QB H 0.4201 1.1087 0.9617 0.057 Uiso 0.25 1 calc R U P A -1
C6Q C 0.5130(15) 1.0219(13) 1.0670(12) 0.044(4) Uani 0.25 1 d D U P A -1
H6QA H 0.4901 0.9861 1.1162 0.053 Uiso 0.25 1 calc R U P A -1
H6QB H 0.5669 1.0852 1.1011 0.053 Uiso 0.25 1 calc R U P A -1
C7Q C 0.5730(15) 0.9581(14) 1.0203(11) 0.044(4) Uani 0.25 1 d D U P A -1
H7QA H 0.6577 0.9872 1.0400 0.053 Uiso 0.25 1 calc R U P A -1
H7QB H 0.5668 0.8893 1.0394 0.053 Uiso 0.25 1 calc R U P A -1
C8Q C 0.5017(14) 0.9609(13) 0.9100(12) 0.046(4) Uani 0.25 1 d D U P A -1
H8QA H 0.516(4) 0.903(3) 0.873(2) 0.055 Uiso 0.25 1 d D U P B -1
H8QB H 0.534(4) 1.021(3) 0.885(3) 0.055 Uiso 0.25 1 d D U P C -1

loop_
_atom_site_aniso_label
_atom_site_aniso_U_11
_atom_site_aniso_U_22
_atom_site_aniso_U_33
_atom_site_aniso_U_23
_atom_site_aniso_U_13
_atom_site_aniso_U_12
Yb1 0.01784(6) 0.01663(7) 0.01657(6) 0.00158(5) 0.00824(4) 0.00341(5)
P1 0.0179(4) 0.0222(5) 0.0173(4) 0.0007(3) 0.0095(3) 0.0038(4)
C1 0.0187(15) 0.0155(16) 0.0169(15) -0.0029(13) 0.0089(11) 0.0044(13)
C2 0.0201(17) 0.0214(17) 0.0192(16) 0.0004(14) 0.0072(12) 0.0040(14)
C3 0.0213(17) 0.0166(17) 0.0224(17) -0.0053(14) 0.0106(12) -0.0025(14)
C4 0.0132(15) 0.0227(17) 0.0143(15) 0.0012(13) 0.0044(11) 0.0059(13)
C5 0.0198(15) 0.0148(16) 0.0181(15) 0.0022(13) 0.0098(11) 0.0076(13)
C6 0.0210(16) 0.0258(18) 0.0233(16) 0.0053(14) 0.0138(12) 0.0092(14)
C7 0.0090(15) 0.0304(19) 0.0251(17) 0.0031(15) 0.0052(12) 0.0086(14)
C8 0.0140(16) 0.0294(19) 0.0231(17) 0.0035(15) 0.0084(12) 0.0027(14)
C9 0.0163(16) 0.033(2) 0.0242(18) -0.0005(15) 0.0072(13) 0.0070(15)
C10 0.0165(17) 0.0257(19) 0.039(2) -0.0024(16) 0.0084(14) 0.0028(15)
C11 0.0206(17) 0.030(2) 0.039(2) 0.0070(16) 0.0156(14) 0.0032(16)
C12 0.0256(17) 0.034(2) 0.0279(17) 0.0075(15) 0.0174(13) 0.0088(16)
C13 0.0321(19) 0.0243(19) 0.0220(17) 0.0079(15) 0.0100(14) 0.0087(16)
C14 0.0261(18) 0.0250(19) 0.056(2) 0.0250(16) 0.0238(14) 0.0123(15)
C16 0.074(3) 0.022(2) 0.079(3) 0.0083(19) 0.0539(18) 0.0129(19)
C17 0.099(3) 0.030(2) 0.134(3) 0.010(2) 0.090(2) 0.013(2)
C18 0.059(2) 0.040(3) 0.160(4) 0.030(3) 0.072(2) 0.018(2)
C19 0.039(2) 0.051(3) 0.135(4) 0.061(2) 0.041(2) 0.019(2)
C20 0.029(2) 0.047(3) 0.102(3) 0.044(2) 0.0369(18) 0.0167(19)
C21 0.0325(18) 0.0171(17) 0.0263(17) -0.0014(14) 0.0171(13) 0.0022(15)
C22 0.0245(17) 0.0206(18) 0.0269(17) 0.0021(14) 0.0129(13) 0.0033(15)
C23 0.051(2) 0.0174(18) 0.0282(19) 0.0006(15) 0.0135(16) 0.0039(17)
C24 0.051(2) 0.027(2) 0.034(2) -0.0038(17) 0.0147(17) 0.0046(19)
C25 0.040(2) 0.0200(19) 0.047(2) -0.0005(16) 0.0253(15) 0.0040(16)
C26 0.0324(19) 0.027(2) 0.045(2) 0.0176(16) 0.0217(15) 0.0107(16)
C27 0.0339(19) 0.0247(19) 0.0325(19) 0.0061(15) 0.0182(14) 0.0054(16)
C28 0.0216(17) 0.0213(17) 0.0189(16) 0.0003(14) 0.0078(12) 0.0043(14)
C29 0.0275(19) 0.0206(18) 0.0237(18) 0.0054(14) 0.0048(14) 0.0082(15)
C30 0.027(2) 0.041(2) 0.032(2) 0.0087(18) 0.0018(17) 0.0006(19)
C31 0.038(3) 0.035(2) 0.049(3) 0.005(2) -0.006(2) -0.006(2)
C32 0.048(3) 0.030(2) 0.045(3) -0.017(2) -0.021(2) 0.007(2)
C33 0.041(3) 0.060(3) 0.046(3) -0.031(2) -0.001(2) 0.018(2)
C34 0.031(2) 0.047(2) 0.031(2) -0.0125(18) 0.0061(16) 0.0089(19)
C35 0.0276(17) 0.0196(17) 0.0212(16) 0.0047(14) 0.0129(12) 0.0066(14)
C36 0.0239(17) 0.0205(17) 0.0178(16) 0.0059(13) 0.0105(12) 0.0082(14)
C37 0.0222(17) 0.0268(19) 0.0202(17) 0.0054(14) 0.0090(13) 0.0035(15)
C38 0.0208(17) 0.045(2) 0.0225(17) 0.0030(16) 0.0113(13) 0.0040(17)
C39 0.0291(19) 0.058(3) 0.0228(18) -0.0043(17) 0.0125(13) 0.0172(18)
C40 0.045(2) 0.033(2) 0.029(2) -0.0049(17) 0.0157(16) 0.0085(18)
C41 0.0380(19) 0.0255(19) 0.0282(18) 0.0007(15) 0.0202(14) 0.0020(16)
C42 0.0167(15) 0.0273(18) 0.0178(15) 0.0031(13) 0.0119(11) 0.0069(14)
C43 0.0199(16) 0.0235(18) 0.0238(17) 0.0002(14) 0.0129(12) 0.0040(14)
C44 0.0214(17) 0.0271(19) 0.0240(18) -0.0020(15) 0.0099(13) -0.0027(16)
C45 0.0132(16) 0.038(2) 0.0238(18) 0.0086(16) 0.0055(13) 0.0078(15)
C46 0.0237(17) 0.0218(18) 0.0265(17) 0.0104(14) 0.0149(12) 0.0072(14)
C47 0.0165(17) 0.0241(18) 0.0241(17) 0.0014(15) 0.0064(13) 0.0011(15)
O1S 0.0243(12) 0.0218(12) 0.0242(12) 0.0021(10) 0.0090(9) 0.0047(10)
C1S 0.053(2) 0.031(2) 0.0220(19) 0.0056(16) 0.0126(16) 0.0124(19)
C2S 0.047(2) 0.026(2) 0.031(2) 0.0050(16) 0.0161(16) 0.0123(17)
C3S 0.0248(18) 0.0269(19) 0.0310(19) 0.0012(15) 0.0125(13) 0.0089(15)
C4S 0.033(2) 0.0246(19) 0.0238(18) 0.0035(15) 0.0105(14) 0.0052(16)
O1Q 0.0589(19) 0.0269(15) 0.069(2) 0.0015(14) 0.0239(15) -0.0008(15)
C1Q 0.043(2) 0.024(2) 0.058(3) -0.0040(19) 0.0220(18) 0.0015(18)
C2Q 0.040(2) 0.030(2) 0.068(3) -0.009(2) 0.0254(19) -0.0007(19)
C3Q 0.059(3) 0.043(3) 0.069(3) -0.004(2) 0.022(2) -0.003(2)
C4Q 0.045(3) 0.037(3) 0.074(3) 0.007(2) 0.011(2) 0.007(2)
O2Q 0.051(5) 0.055(6) 0.050(5) 0.006(4) 0.016(4) 0.013(5)
C5Q 0.050(6) 0.039(7) 0.055(6) 0.005(5) 0.020(4) 0.012(5)
C6Q 0.050(6) 0.041(7) 0.047(5) 0.010(5) 0.025(4) 0.007(5)
C7Q 0.043(6) 0.036(7) 0.052(6) 0.001(5) 0.020(4) 0.005(5)
C8Q 0.050(5) 0.043(7) 0.050(5) 0.007(5) 0.027(4) 0.005(5)

loop_
_atom_type_symbol
_atom_type_description
_atom_type_scat_dispersion_real
_atom_type_scat_dispersion_imag
_atom_type_scat_source
C C 0.0033 0.0016 'International Tables Vol C Tables 4.2.6.8 and 6.1.1.4'
H H 0.0000 0.0000 'International Tables Vol C Tables 4.2.6.8 and 6.1.1.4'
O O 0.0106 0.0060 'International Tables Vol C Tables 4.2.6.8 and 6.1.1.4'
P P 0.1023 0.0942 'International Tables Vol C Tables 4.2.6.8 and 6.1.1.4'
Yb Yb -0.3850 5.5486 'International Tables Vol C Tables 4.2.6.8 and 6.1.1.4'

loop_
_geom_angle_atom_site_label_1
_geom_angle_atom_site_label_2
_geom_angle_atom_site_label_3
_geom_angle
_geom_angle_site_symmetry_1
_geom_angle_site_symmetry_3
O1S Yb1 C1 111.76(9) . .
O1S Yb1 C5 93.03(9) . .
C1 Yb1 C5 30.68(9) . .
O1S Yb1 C4 106.02(9) . .
C1 Yb1 C4 50.85(9) . .
C5 Yb1 C4 31.01(10) . .
O1S Yb1 C2 141.98(9) . .
C1 Yb1 C2 30.81(10) . .
C5 Yb1 C2 51.03(10) . .
C4 Yb1 C2 51.01(10) . .
O1S Yb1 C3 136.61(9) . .
C1 Yb1 C3 50.40(10) . .
C5 Yb1 C3 50.66(10) . .
C4 Yb1 C3 30.61(10) . .
C2 Yb1 C3 30.60(10) . .
O1S Yb1 P1 119.26(6) . .
C1 Yb1 P1 119.81(7) . .
C5 Yb1 P1 146.78(7) . .
C4 Yb1 P1 130.58(7) . .
C2 Yb1 P1 95.75(7) . .
C3 Yb1 P1 101.64(7) . .
O1S Yb1 C8 87.18(9) . .
C1 Yb1 C8 68.08(9) . .
C5 Yb1 C8 90.20(9) . .
C4 Yb1 C8 118.32(9) . .
C2 Yb1 C8 81.74(10) . .
C3 Yb1 C8 112.14(10) . .
P1 Yb1 C8 84.27(7) . .
O1S Yb1 P1 88.32(6) . 2_666
C1 Yb1 P1 142.64(7) . 2_666
C5 Yb1 P1 122.63(7) . 2_666
C4 Yb1 P1 94.27(7) . 2_666
C2 Yb1 P1 119.60(8) . 2_666
C3 Yb1 P1 93.17(8) . 2_666
P1 Yb1 P1 69.70(3) . 2_666
C8 Yb1 P1 147.05(7) . 2_666
C42 P1 Yb1 122.37(11) . .
C42 P1 Yb1 127.26(11) . 2_666
Yb1 P1 Yb1 110.30(3) . 2_666
C42 P1 H1 107.2(14) . .
Yb1 P1 H1 83.5(14) . .
Yb1 P1 H1 79.9(14) 2_666 .
C5 C1 C2 109.1(3) . .
C5 C1 C6 125.7(3) . .
C2 C1 C6 124.9(3) . .
C5 C1 Yb1 74.69(18) . .
C2 C1 Yb1 75.72(19) . .
C6 C1 Yb1 111.86(19) . .
C3 C2 C1 106.8(3) . .
C3 C2 C13 126.8(3) . .
C1 C2 C13 126.3(3) . .
C3 C2 Yb1 75.11(19) . .
C1 C2 Yb1 73.48(18) . .
C13 C2 Yb1 119.3(2) . .
C4 C3 C2 108.8(3) . .
C4 C3 C21 126.2(3) . .
C2 C3 C21 125.0(3) . .
C4 C3 Yb1 73.78(18) . .
C2 C3 Yb1 74.29(18) . .
C21 C3 Yb1 119.9(2) . .
C3 C4 C5 107.4(3) . .
C3 C4 C28 126.2(3) . .
C5 C4 C28 126.3(3) . .
C3 C4 Yb1 75.61(18) . .
C5 C4 Yb1 73.91(17) . .
C28 C4 Yb1 114.3(2) . .
C1 C5 C4 107.8(3) . .
C1 C5 C35 124.9(3) . .
C4 C5 C35 127.1(3) . .
C1 C5 Yb1 74.63(18) . .
C4 C5 Yb1 75.08(18) . .
C35 C5 Yb1 120.1(2) . .
C1 C6 C7 111.4(3) . .
C1 C6 H6A 109.3 . .
C7 C6 H6A 109.3 . .
C1 C6 H6B 109.3 . .
C7 C6 H6B 109.3 . .
H6A C6 H6B 108.0 . .
C12 C7 C8 118.1(3) . .
C12 C7 C6 121.5(3) . .
C8 C7 C6 120.4(3) . .
C9 C8 C7 121.5(3) . .
C9 C8 Yb1 107.1(2) . .
C7 C8 Yb1 91.41(19) . .
C9 C8 H8A 119.3 . .
C7 C8 H8A 119.3 . .
Yb1 C8 H8A 71.0 . .
C8 C9 C10 119.4(3) . .
C8 C9 H9A 120.3 . .
C10 C9 H9A 120.3 . .
C11 C10 C9 119.9(3) . .
C11 C10 H10A 120.1 . .
C9 C10 H10A 120.1 . .
C10 C11 C12 120.3(3) . .
C10 C11 H11A 119.9 . .
C12 C11 H11A 119.9 . .
C7 C12 C11 120.9(3) . .
C7 C12 H12A 119.5 . .
C11 C12 H12A 119.5 . .
C2 C13 C14 115.7(3) . .
C2 C13 H13A 108.4 . .
C14 C13 H13A 108.4 . .
C2 C13 H13B 108.4 . .
C14 C13 H13B 108.4 . .
H13A C13 H13B 107.4 . .
C16 C14 C20 118.8(4) . .
C16 C14 C13 121.8(3) . .
C20 C14 C13 119.4(4) . .
C14 C16 C17 120.2(4) . .
C14 C16 H16A 119.9 . .
C17 C16 H16A 119.9 . .
C18 C17 C16 119.8(5) . .
C18 C17 H17A 120.1 . .
C16 C17 H17A 120.1 . .
C19 C18 C17 121.6(5) . .
C19 C18 H18A 119.2 . .
C17 C18 H18A 119.2 . .
C18 C19 C20 119.9(5) . .
C18 C19 H19A 120.1 . .
C20 C19 H19A 120.1 . .
C14 C20 C19 119.7(5) . .
C14 C20 H20A 120.2 . .
C19 C20 H20A 120.2 . .
C3 C21 C22 115.0(3) . .
C3 C21 H21A 108.5 . .
C22 C21 H21A 108.5 . .
C3 C21 H21B 108.5 . .
C22 C21 H21B 108.5 . .
H21A C21 H21B 107.5 . .
C27 C22 C23 118.5(3) . .
C27 C22 C21 121.0(3) . .
C23 C22 C21 120.5(3) . .
C24 C23 C22 120.6(4) . .
C24 C23 H23A 119.7 . .
C22 C23 H23A 119.7 . .
C25 C24 C23 120.8(4) . .
C25 C24 H24A 119.6 . .
C23 C24 H24A 119.6 . .
C26 C25 C24 119.2(3) . .
C26 C25 H25A 120.4 . .
C24 C25 H25A 120.4 . .
C25 C26 C27 120.5(4) . .
C25 C26 H26A 119.8 . .
C27 C26 H26A 119.8 . .
C22 C27 C26 120.5(3) . .
C22 C27 H27A 119.7 . .
C26 C27 H27A 119.7 . .
C4 C28 C29 117.7(3) . .
C4 C28 H28A 107.9 . .
C29 C28 H28A 107.9 . .
C4 C28 H28B 107.9 . .
C29 C28 H28B 107.9 . .
H28A C28 H28B 107.2 . .
C30 C29 C34 117.7(3) . .
C30 C29 C28 121.2(3) . .
C34 C29 C28 121.1(3) . .
C31 C30 C29 121.8(4) . .
C31 C30 H30A 119.1 . .
C29 C30 H30A 119.1 . .
C30 C31 C32 119.9(4) . .
C30 C31 H31A 120.1 . .
C32 C31 H31A 120.1 . .
C33 C32 C31 118.5(4) . .
C33 C32 H32A 120.8 . .
C31 C32 H32A 120.8 . .
C32 C33 C34 121.8(5) . .
C32 C33 H33A 119.1 . .
C34 C33 H33A 119.1 . .
C33 C34 C29 120.4(4) . .
C33 C34 H34A 119.8 . .
C29 C34 H34A 119.8 . .
C5 C35 C36 113.7(3) . .
C5 C35 H35A 108.8 . .
C36 C35 H35A 108.8 . .
C5 C35 H35B 108.8 . .
C36 C35 H35B 108.8 . .
H35A C35 H35B 107.7 . .
C41 C36 C37 118.1(3) . .
C41 C36 C35 122.1(3) . .
C37 C36 C35 119.8(3) . .
C38 C37 C36 121.1(3) . .
C38 C37 H37A 119.4 . .
C36 C37 H37A 119.4 . .
C39 C38 C37 119.8(4) . .
C39 C38 H38A 120.1 . .
C37 C38 H38A 120.1 . .
C38 C39 C40 120.1(4) . .
C38 C39 H39A 120.0 . .
C40 C39 H39A 120.0 . .
C39 C40 C41 119.9(4) . .
C39 C40 H40A 120.1 . .
C41 C40 H40A 120.1 . .
C36 C41 C40 121.0(4) . .
C36 C41 H41A 119.5 . .
C40 C41 H41A 119.5 . .
C43 C42 C47 116.7(3) . .
C43 C42 P1 120.9(3) . .
C47 C42 P1 122.4(2) . .
C44 C43 C42 122.1(3) . .
C44 C43 H43A 119.0 . .
C42 C43 H43A 119.0 . .
C43 C44 C45 120.3(3) . .
C43 C44 H44A 119.8 . .
C45 C44 H44A 119.8 . .
C46 C45 C44 118.3(3) . .
C46 C45 H45A 120.8 . .
C44 C45 H45A 120.8 . .
C47 C46 C45 120.9(3) . .
C47 C46 H46A 119.5 . .
C45 C46 H46A 119.5 . .
C46 C47 C42 121.6(3) . .
C46 C47 H47A 119.2 . .
C42 C47 H47A 119.2 . .
C4S O1S C1S 108.3(3) . .
C4S O1S Yb1 117.45(19) . .
C1S O1S Yb1 122.6(2) . .
O1S C1S C2S 105.2(3) . .
O1S C1S H1SA 110.7 . .
C2S C1S H1SA 110.7 . .
O1S C1S H1SB 110.7 . .
C2S C1S H1SB 110.7 . .
H1SA C1S H1SB 108.8 . .
C1S C2S C3S 102.8(3) . .
C1S C2S H2SA 111.2 . .
C3S C2S H2SA 111.2 . .
C1S C2S H2SB 111.2 . .
C3S C2S H2SB 111.2 . .
H2SA C2S H2SB 109.1 . .
C4S C3S C2S 101.6(3) . .
C4S C3S H3SA 111.4 . .
C2S C3S H3SA 111.4 . .
C4S C3S H3SB 111.4 . .
C2S C3S H3SB 111.4 . .
H3SA C3S H3SB 109.3 . .
O1S C4S C3S 106.3(3) . .
O1S C4S H4SA 110.5 . .
C3S C4S H4SA 110.5 . .
O1S C4S H4SB 110.5 . .
C3S C4S H4SB 110.5 . .
H4SA C4S H4SB 108.7 . .
C1Q O1Q C4Q 104.5(3) . .
O1Q C1Q C2Q 106.6(3) . .
O1Q C1Q H1QA 110.4 . .
C2Q C1Q H1QA 110.4 . .
O1Q C1Q H1QB 110.4 . .
C2Q C1Q H1QB 110.4 . .
H1QA C1Q H1QB 108.6 . .
C3Q C2Q C1Q 103.0(3) . .
C3Q C2Q H2QA 111.2 . .
C1Q C2Q H2QA 111.2 . .
C3Q C2Q H2QB 111.2 . .
C1Q C2Q H2QB 111.2 . .
H2QA C2Q H2QB 109.1 . .
C4Q C3Q C2Q 104.7(4) . .
C4Q C3Q H3QA 110.8 . .
C2Q C3Q H3QA 110.8 . .
C4Q C3Q H3QB 110.8 . .
C2Q C3Q H3QB 110.8 . .
H3QA C3Q H3QB 108.9 . .
O1Q C4Q C3Q 104.5(4) . .
O1Q C4Q H4QA 110.9 . .
C3Q C4Q H4QA 110.9 . .
O1Q C4Q H4QB 110.9 . .
C3Q C4Q H4QB 110.9 . .
H4QA C4Q H4QB 108.9 . .
C8Q O2Q C5Q 103.4(13) . .
O2Q C5Q C6Q 105.2(15) . .
O2Q C5Q H5QA 110.7 . .
C6Q C5Q H5QA 110.7 . .
O2Q C5Q H5QB 110.7 . .
C6Q C5Q H5QB 110.7 . .
H5QA C5Q H5QB 108.8 . .
C5Q C6Q C7Q 105.0(14) . .
C5Q C6Q H6QA 110.7 . .
C7Q C6Q H6QA 110.7 . .
C5Q C6Q H6QB 110.7 . .
C7Q C6Q H6QB 110.7 . .
H6QA C6Q H6QB 108.8 . .
C8Q C7Q C6Q 101.9(14) . .
C8Q C7Q H7QA 111.4 . .
C6Q C7Q H7QA 111.4 . .
C8Q C7Q H7QB 111.4 . .
C6Q C7Q H7QB 111.4 . .
H7QA C7Q H7QB 109.3 . .
O2Q C8Q C7Q 105.0(14) . .
O2Q C8Q H8QA 120(3) . .
C7Q C8Q H8QA 108(2) . .
O2Q C8Q H8QB 110(3) . .
C7Q C8Q H8QB 111(3) . .
H8QA C8Q H8QB 103(4) . .

loop_
_geom_bond_atom_site_label_1
_geom_bond_atom_site_label_2
_geom_bond_distance
_geom_bond_site_symmetry_2
Yb1 O1S 2.377(2) .
Yb1 C1 2.654(3) .
Yb1 C5 2.655(3) .
Yb1 C4 2.670(3) .
Yb1 C2 2.683(3) .
Yb1 C3 2.693(3) .
Yb1 P1 2.9174(9) .
Yb1 C8 2.919(3) .
Yb1 P1 2.9558(10) 2_666
P1 C42 1.799(3) .
P1 Yb1 2.9558(9) 2_666
P1 H1 1.27(3) .
C1 C5 1.405(4) .
C1 C2 1.418(5) .
C1 C6 1.509(4) .
C2 C3 1.419(5) .
C2 C13 1.490(5) .
C3 C4 1.416(5) .
C3 C21 1.507(5) .
C4 C5 1.424(4) .
C4 C28 1.503(4) .
C5 C35 1.501(5) .
C6 C7 1.513(5) .
C6 H6A 0.9900 .
C6 H6B 0.9900 .
C7 C12 1.380(5) .
C7 C8 1.392(5) .
C8 C9 1.381(5) .
C8 H8A 0.9500 .
C9 C10 1.388(5) .
C9 H9A 0.9500 .
C10 C11 1.372(5) .
C10 H10A 0.9500 .
C11 C12 1.389(5) .
C11 H11A 0.9500 .
C12 H12A 0.9500 .
C13 C14 1.519(5) .
C13 H13A 0.9900 .
C13 H13B 0.9900 .
C14 C16 1.376(5) .
C14 C20 1.386(5) .
C16 C17 1.393(6) .
C16 H16A 0.9500 .
C17 C18 1.347(7) .
C17 H17A 0.9500 .
C18 C19 1.341(7) .
C18 H18A 0.9500 .
C19 C20 1.400(6) .
C19 H19A 0.9500 .
C20 H20A 0.9500 .
C21 C22 1.508(4) .
C21 H21A 0.9900 .
C21 H21B 0.9900 .
C22 C27 1.379(5) .
C22 C23 1.383(5) .
C23 C24 1.379(5) .
C23 H23A 0.9500 .
C24 C25 1.375(5) .
C24 H24A 0.9500 .
C25 C26 1.364(5) .
C25 H25A 0.9500 .
C26 C27 1.393(5) .
C26 H26A 0.9500 .
C27 H27A 0.9500 .
C28 C29 1.504(4) .
C28 H28A 0.9900 .
C28 H28B 0.9900 .
C29 C30 1.385(5) .
C29 C34 1.387(5) .
C30 C31 1.367(5) .
C30 H30A 0.9500 .
C31 C32 1.390(7) .
C31 H31A 0.9500 .
C32 C33 1.366(7) .
C32 H32A 0.9500 .
C33 C34 1.369(5) .
C33 H33A 0.9500 .
C34 H34A 0.9500 .
C35 C36 1.518(5) .
C35 H35A 0.9900 .
C35 H35B 0.9900 .
C36 C41 1.376(5) .
C36 C37 1.384(5) .
C37 C38 1.379(5) .
C37 H37A 0.9500 .
C38 C39 1.370(5) .
C38 H38A 0.9500 .
C39 C40 1.369(6) .
C39 H39A 0.9500 .
C40 C41 1.383(5) .
C40 H40A 0.9500 .
C41 H41A 0.9500 .
C42 C43 1.384(4) .
C42 C47 1.401(5) .
C43 C44 1.383(5) .
C43 H43A 0.9500 .
C44 C45 1.387(5) .
C44 H44A 0.9500 .
C45 C46 1.385(5) .
C45 H45A 0.9500 .
C46 C47 1.372(4) .
C46 H46A 0.9500 .
C47 H47A 0.9500 .
O1S C4S 1.446(4) .
O1S C1S 1.464(4) .
C1S C2S 1.498(5) .
C1S H1SA 0.9900 .
C1S H1SB 0.9900 .
C2S C3S 1.512(5) .
C2S H2SA 0.9900 .
C2S H2SB 0.9900 .
C3S C4S 1.490(5) .
C3S H3SA 0.9900 .
C3S H3SB 0.9900 .
C4S H4SA 0.9900 .
C4S H4SB 0.9900 .
O1Q C1Q 1.393(5) .
O1Q C4Q 1.438(5) .
C1Q C2Q 1.520(5) .
C1Q H1QA 0.9900 .
C1Q H1QB 0.9900 .
C2Q C3Q 1.513(6) .
C2Q H2QA 0.9900 .
C2Q H2QB 0.9900 .
C3Q C4Q 1.502(6) .
C3Q H3QA 0.9900 .
C3Q H3QB 0.9900 .
C4Q H4QA 0.9900 .
C4Q H4QB 0.9900 .
O2Q C8Q 1.403(19) .
O2Q C5Q 1.45(2) .
C5Q C6Q 1.49(2) .
C5Q H5QA 0.9900 .
C5Q H5QB 0.9900 .
C6Q C7Q 1.53(2) .
C6Q H6QA 0.9900 .
C6Q H6QB 0.9900 .
C7Q C8Q 1.51(2) .
C7Q H7QA 0.9900 .
C7Q H7QB 0.9900 .
C8Q H8QA 1.02(4) .
C8Q H8QB 1.01(3) .
